data_4105927
loop_
_publ_author_name
'Richard S. Grainger'
'Bhaven Patel'
'Benson M. Kariuki'
'Louise Male'
'Neil Spencer'

_publ_contact_author
;
Dr B.M. Kariuki
School of Chemistry, Cardiff University
Main Building
Park Place
Cardiff
CF10 3AT
;
_publ_contact_author_email kariukib@cf.ac.uk
_publ_section_title
;
 Sulfur Monoxide Transfer from peri-Substituted Trisulfide-2-oxides to
 Dienes: Substituent Effects, Mechanistic Studies and Application in
 Thiophene Synthesis
;
_journal_name_full 'Journal of the American Chemical Society'
_journal_page_first 5843
_journal_page_last 5852
_journal_paper_doi 10.1021/ja108865w
_journal_volume 133
_journal_year 2011
_chemical_formula_sum 'C10 H6 O S3'
_chemical_formula_weight 238.33
_chemical_name_common apsph
_chemical_name_systematic
;
 ?
;
_space_group_IT_number 19
_symmetry_cell_setting orthorhombic
_symmetry_space_group_name_Hall 'P 2ac 2ab'
_symmetry_space_group_name_H-M 'P 21 21 21'
_atom_sites_solution_hydrogens geom
_atom_sites_solution_primary direct
_atom_sites_solution_secondary difmap
_audit_creation_method SHELXL-97
_cell_angle_alpha 90.00
_cell_angle_beta 90.00
_cell_angle_gamma 90.00
_cell_formula_units_Z 4
_cell_length_a 4.7520(4)
_cell_length_b 13.1500(4)
_cell_length_c 15.3530(11)
_cell_measurement_temperature 120(2)
_cell_volume 959.39(11)
_computing_cell_refinement 'Nonius Collect'
_computing_data_collection 'Nonius Collect'
_computing_data_reduction Denzo-SMN
_computing_molecular_graphics 'XSeed interface to POVRay'
_computing_publication_material 'CIFTAB (Sheldrick, 1997)'
_computing_structure_refinement 'SHELXL-97 (Sheldrick, 1997)'
_computing_structure_solution 'SHELXS-97 (Sheldrick, 1990)'
_diffrn_ambient_temperature 120(2)
_diffrn_measured_fraction_theta_full 0.989
_diffrn_measured_fraction_theta_max 0.989
_diffrn_measurement_device_type KappaCCD
_diffrn_measurement_method \w
_diffrn_radiation_monochromator graphite
_diffrn_radiation_source 'fine-focus sealed tube'
_diffrn_radiation_type MoK\a
_diffrn_radiation_wavelength 0.71073
_diffrn_reflns_av_R_equivalents 0.0643
_diffrn_reflns_av_sigmaI/netI 0.0753
_diffrn_reflns_limit_h_max 4
_diffrn_reflns_limit_h_min -6
_diffrn_reflns_limit_k_max 16
_diffrn_reflns_limit_k_min -16
_diffrn_reflns_limit_l_max 19
_diffrn_reflns_limit_l_min -18
_diffrn_reflns_number 5097
_diffrn_reflns_theta_full 27.49
_diffrn_reflns_theta_max 27.49
_diffrn_reflns_theta_min 2.04
_diffrn_standards_decay_% 0
_diffrn_standards_number 0
_exptl_absorpt_coefficient_mu 0.728
_exptl_absorpt_correction_T_max 0.9645
_exptl_absorpt_correction_T_min 0.8111
_exptl_absorpt_correction_type empirical
_exptl_crystal_density_diffrn 1.650
_exptl_crystal_F_000 488
_exptl_crystal_size_max 0.30
_exptl_crystal_size_mid 0.10
_exptl_crystal_size_min 0.05
_refine_diff_density_max 0.347
_refine_diff_density_min -0.524
_refine_diff_density_rms 0.078
_refine_ls_abs_structure_details 'Flack H D (1983), Acta Cryst. A39, 876-881'
_refine_ls_abs_structure_Flack 0.24(11)
_refine_ls_extinction_coef 0.005(2)
_refine_ls_extinction_expression Fc^*^=kFc[1+0.001xFc^2^\l^3^/sin(2\q)]^-1/4^
_refine_ls_extinction_method SHELXL
_refine_ls_goodness_of_fit_ref 1.046
_refine_ls_hydrogen_treatment riding
_refine_ls_matrix_type full
_refine_ls_number_parameters 128
_refine_ls_number_reflns 2117
_refine_ls_number_restraints 0
_refine_ls_restrained_S_all 1.046
_refine_ls_R_factor_all 0.0512
_refine_ls_R_factor_gt 0.0402
_refine_ls_shift/su_max 0.001
_refine_ls_shift/su_mean 0.000
_refine_ls_structure_factor_coef Fsqd
_refine_ls_weighting_details 'calc w=1/[\s^2^(Fo^2^)+(0.0422P)^2^+0.1141P] where P=(Fo^2^+2Fc^2^)/3'
_refine_ls_weighting_scheme calc
_refine_ls_wR_factor_gt 0.0890
_refine_ls_wR_factor_ref 0.0935
_reflns_number_gt 1863
_reflns_number_total 2117
_reflns_threshold_expression >2sigma(I)
_cod_data_source_file ja108865w_si_001.cif
_cod_data_source_block 15
_cod_database_code 4105927

loop_
_symmetry_equiv_pos_as_xyz
'x, y, z'
'-x+1/2, -y, z+1/2'
'x+1/2, -y+1/2, -z'
'-x, y+1/2, -z+1/2'

loop_
_atom_site_label
_atom_site_type_symbol
_atom_site_fract_x
_atom_site_fract_y
_atom_site_fract_z
_atom_site_U_iso_or_equiv
_atom_site_adp_type
_atom_site_occupancy
_atom_site_symmetry_multiplicity
_atom_site_calc_flag
_atom_site_refinement_flags
S1 S 0.90462(17) 0.37763(6) 0.73064(5) 0.0255(2) Uani 1 1 d .
O1 O 0.5507(5) 0.52335(19) 0.63568(15) 0.0334(6) Uani 1 1 d .
C1 C 0.6647(6) 0.3965(2) 0.81760(17) 0.0156(6) Uani 1 1 d .
S2 S 0.85190(16) 0.50835(6) 0.65483(5) 0.0201(2) Uani 1 1 d .
C2 C 0.5488(6) 0.3074(2) 0.84861(19) 0.0193(6) Uani 1 1 d .
H2 H 0.5961 0.2449 0.8212 0.023 Uiso 1 1 calc R
S3 S 0.96921(15) 0.61042(6) 0.75324(5) 0.0208(2) Uani 1 1 d .
C3 C 0.3628(7) 0.3068(2) 0.9196(2) 0.0203(6) Uani 1 1 d .
H3 H 0.2918 0.2444 0.9418 0.024 Uiso 1 1 calc R
C4 C 0.2850(6) 0.3974(2) 0.95669(19) 0.0202(7) Uani 1 1 d .
H4 H 0.1564 0.3974 1.0041 0.024 Uiso 1 1 calc R
C5 C 0.3016(6) 0.5836(2) 0.96403(19) 0.0188(6) Uani 1 1 d .
H5 H 0.1712 0.5816 1.0109 0.023 Uiso 1 1 calc R
C6 C 0.3975(6) 0.6755(2) 0.9350(2) 0.0190(6) Uani 1 1 d .
H6 H 0.3321 0.7367 0.9608 0.023 Uiso 1 1 calc R
C7 C 0.5933(6) 0.6786(2) 0.86670(19) 0.0185(6) Uani 1 1 d .
H7 H 0.6577 0.7424 0.8458 0.022 Uiso 1 1 calc R
C8 C 0.6942(6) 0.5900(2) 0.82926(17) 0.0148(6) Uani 1 1 d .
C9 C 0.5925(5) 0.4923(2) 0.85545(17) 0.0145(6) Uani 1 1 d .
C10 C 0.3928(6) 0.4906(2) 0.92561(18) 0.0148(6) Uani 1 1 d .

loop_
_atom_site_aniso_label
_atom_site_aniso_U_11
_atom_site_aniso_U_22
_atom_site_aniso_U_33
_atom_site_aniso_U_23
_atom_site_aniso_U_13
_atom_site_aniso_U_12
S1 0.0290(4) 0.0191(4) 0.0286(4) 0.0000(3) 0.0146(3) 0.0052(3)
O1 0.0250(12) 0.0517(16) 0.0235(11) -0.0008(11) -0.0110(10) 0.0025(11)
C1 0.0155(14) 0.0180(14) 0.0134(13) 0.0002(12) 0.0011(11) 0.0018(12)
S2 0.0210(4) 0.0255(4) 0.0138(4) -0.0006(3) 0.0010(3) -0.0004(3)
C2 0.0203(15) 0.0167(14) 0.0208(15) -0.0009(13) -0.0009(13) 0.0020(12)
S3 0.0197(4) 0.0221(4) 0.0207(4) -0.0037(3) 0.0063(3) -0.0052(3)
C3 0.0217(15) 0.0175(14) 0.0218(15) 0.0063(13) 0.0001(13) -0.0028(13)
C4 0.0157(14) 0.0289(17) 0.0159(15) 0.0042(13) 0.0022(11) 0.0007(13)
C5 0.0166(14) 0.0255(16) 0.0142(14) -0.0037(13) 0.0019(12) 0.0015(12)
C6 0.0170(14) 0.0220(15) 0.0179(14) -0.0063(12) -0.0021(13) 0.0011(13)
C7 0.0198(15) 0.0155(14) 0.0201(14) -0.0031(12) -0.0017(13) -0.0036(12)
C8 0.0112(13) 0.0208(14) 0.0125(13) -0.0002(12) -0.0026(11) -0.0016(11)
C9 0.0118(13) 0.0193(14) 0.0125(13) -0.0012(12) -0.0030(10) 0.0020(12)
C10 0.0143(13) 0.0175(13) 0.0125(13) 0.0004(12) -0.0032(10) 0.0007(12)

loop_
_atom_type_symbol
_atom_type_description
_atom_type_scat_dispersion_real
_atom_type_scat_dispersion_imag
_atom_type_scat_source
C C 0.0033 0.0016 'International Tables Vol C Tables 4.2.6.8 and 6.1.1.4'
H H 0.0000 0.0000 'International Tables Vol C Tables 4.2.6.8 and 6.1.1.4'
S S 0.1246 0.1234 'International Tables Vol C Tables 4.2.6.8 and 6.1.1.4'
O O 0.0106 0.0060 'International Tables Vol C Tables 4.2.6.8 and 6.1.1.4'

loop_
_geom_angle_atom_site_label_1
_geom_angle_atom_site_label_2
_geom_angle_atom_site_label_3
_geom_angle
C1 S1 S2 103.11(10)
C2 C1 C9 120.8(3)
C2 C1 S1 113.4(2)
C9 C1 S1 125.8(2)
O1 S2 S1 109.71(11)
O1 S2 S3 108.43(11)
S1 S2 S3 95.35(4)
C1 C2 C3 121.6(3)
C8 S3 S2 100.47(10)
C4 C3 C2 119.1(3)
C3 C4 C10 121.1(3)
C6 C5 C10 121.5(3)
C5 C6 C7 119.4(3)
C8 C7 C6 121.1(3)
C7 C8 C9 121.5(3)
C7 C8 S3 113.7(2)
C9 C8 S3 124.7(2)
C1 C9 C8 126.6(2)
C1 C9 C10 116.8(3)
C8 C9 C10 116.6(3)
C4 C10 C5 119.7(3)
C4 C10 C9 120.4(3)
C5 C10 C9 119.9(3)

loop_
_geom_bond_atom_site_label_1
_geom_bond_atom_site_label_2
_geom_bond_distance
S1 C1 1.773(3)
S1 S2 2.0910(11)
O1 S2 1.475(2)
C1 C2 1.380(4)
C1 C9 1.428(4)
S2 S3 2.0965(10)
C2 C3 1.404(4)
S3 C8 1.773(3)
C3 C4 1.371(4)
C4 C10 1.411(4)
C5 C6 1.366(4)
C5 C10 1.425(4)
C6 C7 1.402(4)
C7 C8 1.384(4)
C8 C9 1.431(4)
C9 C10 1.436(4)

loop_
_cod_related_entry_id
_cod_related_entry_database
_cod_related_entry_code
1 ChemSpider 9439926
